data_4103487
loop_
_publ_author_name
'James D. Blakemore'
'Nathan D. Schley'
'David Balcells'
'Jonathan F. Hull'
'Gerard W. Olack'
'Christopher D. Incarvito'
'Odile Eisenstein'
'Gary W. Brudvig'
'Robert H. Crabtree'

_publ_contact_author_address
;
     Department of Chemistry
     Yale University
     225 Prospect St
     PO Box 208107
     New Haven, CT 06520-8107
     USA
;
_publ_contact_author_email robert.crabtree@yale.edu
_publ_contact_author_fax '+203 432 6144'
_publ_contact_author_name 'Dr. Robert H Crabtree'
_publ_contact_author_phone '+203 432 3925'
_publ_section_title
;
 Half-Sandwich Iridium Complexes for Homogeneous Water-Oxidation Catalysis
;
_journal_name_full 'Journal of the American Chemical Society'
_journal_page_first 16017
_journal_page_last 16029
_journal_paper_doi 10.1021/ja104775j
_journal_volume 132
_journal_year 2010
_chemical_formula_moiety 'C7 H11 I2 Ir O S '
_chemical_formula_sum 'C7 H11 I2 Ir O S'
_chemical_formula_weight 589.25
_space_group_IT_number 33
_symmetry_cell_setting orthorhombic
_symmetry_Int_Tables_number 33
_symmetry_space_group_name_Hall 'P 2c -2n'
_symmetry_space_group_name_H-M 'P n a 21'
_cell_angle_alpha 90.0000
_cell_angle_beta 90.0000
_cell_angle_gamma 90.0000
_cell_formula_units_Z 4
_cell_length_a 12.516(5)
_cell_length_b 12.003(5)
_cell_length_c 7.566(3)
_cell_measurement_reflns_used 5797
_cell_measurement_temperature 223.1
_cell_measurement_theta_max 28.0
_cell_measurement_theta_min 3.2
_cell_volume 1136.6(8)
_computing_cell_refinement PROCESS-AUTO
_computing_data_collection PROCESS-AUTO
_computing_data_reduction CrystalStructure
_computing_publication_material 'CrystalStructure 3.8'
_computing_structure_refinement SHELXL
_computing_structure_solution SHELXS97
_diffrn_detector_area_resol_mean 6.85
_diffrn_measured_fraction_theta_full 0.996
_diffrn_measured_fraction_theta_max 0.996
_diffrn_measurement_device_type 'Rigaku SCXmini'
_diffrn_measurement_method \w
_diffrn_radiation_type 'Mo K\a'
_diffrn_radiation_wavelength 0.71075
_diffrn_reflns_av_R_equivalents 0.032
_diffrn_reflns_limit_h_max 16
_diffrn_reflns_limit_h_min -16
_diffrn_reflns_limit_k_max 15
_diffrn_reflns_limit_k_min -15
_diffrn_reflns_limit_l_max 9
_diffrn_reflns_limit_l_min -9
_diffrn_reflns_number 7710
_diffrn_reflns_theta_full 27.48
_diffrn_reflns_theta_max 27.48
_exptl_absorpt_coefficient_mu 17.354
_exptl_absorpt_correction_T_max 0.125
_exptl_absorpt_correction_T_min 0.079
_exptl_absorpt_correction_type multi-scan
_exptl_absorpt_process_details 'Jacobson, R. (1998) Private communication'
_exptl_crystal_colour Red
_exptl_crystal_density_diffrn 3.443
_exptl_crystal_density_method 'not measured'
_exptl_crystal_description Block
_exptl_crystal_F_000 1040.00
_exptl_crystal_size_max 0.17
_exptl_crystal_size_mid 0.12
_exptl_crystal_size_min 0.12
_refine_diff_density_max 0.66
_refine_diff_density_min -0.59
_refine_ls_abs_structure_details 'Flack, H. D. (1983), Acta Cryst. A39, 876-881.  1082 Friedel Pairs'
_refine_ls_abs_structure_Flack 0.015(5)
_refine_ls_extinction_coef 0.00209(10)
_refine_ls_extinction_method SHELXL
_refine_ls_goodness_of_fit_ref 0.963
_refine_ls_hydrogen_treatment refall
_refine_ls_number_parameters 111
_refine_ls_number_reflns 2478
_refine_ls_R_factor_gt 0.0201
_refine_ls_shift/su_max 0.0010
_refine_ls_structure_factor_coef Fsqd
_refine_ls_weighting_details 'w = 1/[\s^2^(Fo^2^)+(0.0102P)^2^+0.0000P] where P=(Fo^2^+2Fc^2^)/3'
_refine_ls_weighting_scheme calc
_refine_ls_wR_factor_ref 0.0400
_reflns_number_gt 2330
_reflns_number_total 2478
_reflns_threshold_expression F^2^>2.0\s(F^2^)
_cod_data_source_file ja104775j_si_002_2.cif
_cod_data_source_block CpIrI2(DMSO)
_cod_original_cell_volume 1136.6(7)
_cod_original_formula_sum 'C7 H11 I2 Ir O S '
_cod_database_code 4103487

loop_
_symmetry_equiv_pos_site_id
_symmetry_equiv_pos_as_xyz
1 +X,+Y,+Z
2 1/2-X,1/2+Y,1/2+Z
3 1/2+X,1/2-Y,+Z
4 -X,-Y,1/2+Z

loop_
_atom_site_label
_atom_site_type_symbol
_atom_site_fract_x
_atom_site_fract_y
_atom_site_fract_z
_atom_site_U_iso_or_equiv
_atom_site_adp_type
_atom_site_occupancy
_atom_site_symmetry_multiplicity
_atom_site_calc_flag
_atom_site_refinement_flags
Ir(1) Ir 0.694036(16) 0.545433(15) 0.66453(3) 0.01991(6) Uani 1.00 1 d .
I(1) I 0.74755(4) 0.51442(4) 0.99899(7) 0.03182(11) Uani 1.00 1 d .
I(2) I 0.63694(4) 0.33477(3) 0.62396(7) 0.03843(14) Uani 1.00 1 d .
S(1) S 0.85901(13) 0.50188(14) 0.5754(2) 0.0260(3) Uani 1.00 1 d .
O(1) O 0.8725(3) 0.4891(4) 0.3885(6) 0.0423(12) Uani 1.00 1 d .
C(1) C 0.5396(6) 0.6065(7) 0.5919(18) 0.073(3) Uani 1.00 1 d .
C(2) C 0.6079(8) 0.6205(6) 0.4508(11) 0.060(2) Uani 1.00 1 d .
C(3) C 0.6868(6) 0.6921(7) 0.5098(13) 0.056(2) Uani 1.00 1 d .
C(4) C 0.6675(6) 0.7191(5) 0.6816(14) 0.053(2) Uani 1.00 1 d .
C(5) C 0.5761(7) 0.6674(7) 0.7331(11) 0.064(2) Uani 1.00 1 d .
C(6) C 0.9448(4) 0.6084(5) 0.6447(11) 0.0408(16) Uani 1.00 1 d .
C(7) C 0.9193(4) 0.3874(5) 0.6815(10) 0.0375(15) Uani 1.00 1 d .
H(1) H 0.4778 0.5621 0.5915 0.088 Uiso 1.00 1 c R
H(2) H 0.6020 0.5883 0.3380 0.072 Uiso 1.00 1 c R
H(3) H 0.7446 0.7180 0.4420 0.067 Uiso 1.00 1 c R
H(4) H 0.7101 0.7656 0.7525 0.064 Uiso 1.00 1 c R
H(5) H 0.5437 0.6724 0.8449 0.076 Uiso 1.00 1 c R
H(6) H 0.9499 0.6645 0.5528 0.049 Uiso 1.00 1 c R
H(7) H 1.0151 0.5777 0.6679 0.049 Uiso 1.00 1 c R
H(8) H 0.9169 0.6421 0.7517 0.049 Uiso 1.00 1 c R
H(9) H 0.9583 0.4132 0.7845 0.045 Uiso 1.00 1 c R
H(10) H 0.9683 0.3511 0.6005 0.045 Uiso 1.00 1 c R
H(11) H 0.8646 0.3350 0.7179 0.045 Uiso 1.00 1 c R

loop_
_atom_site_aniso_label
_atom_site_aniso_U_11
_atom_site_aniso_U_22
_atom_site_aniso_U_33
_atom_site_aniso_U_12
_atom_site_aniso_U_13
_atom_site_aniso_U_23
Ir(1) 0.01974(11) 0.01802(11) 0.02196(13) 0.00075(8) -0.00041(13) 0.00166(12)
I(1) 0.0382(2) 0.0358(2) 0.0215(2) 0.0019(2) -0.0007(2) 0.0013(2)
I(2) 0.0396(2) 0.0230(2) 0.0526(3) -0.00763(18) -0.0117(2) -0.0017(2)
S(1) 0.0197(7) 0.0327(8) 0.0256(8) 0.0016(7) 0.0008(7) 0.0009(6)
O(1) 0.032(2) 0.070(3) 0.025(2) 0.014(2) 0.005(2) -0.005(2)
C(1) 0.026(4) 0.034(4) 0.159(10) 0.006(3) -0.019(5) 0.028(5)
C(2) 0.087(7) 0.043(5) 0.049(5) 0.038(5) -0.025(4) 0.000(4)
C(3) 0.045(4) 0.046(4) 0.078(6) 0.018(3) 0.017(5) 0.041(4)
C(4) 0.065(5) 0.022(3) 0.073(6) 0.010(3) -0.028(5) -0.011(4)
C(5) 0.081(7) 0.056(5) 0.054(5) 0.049(5) 0.031(5) 0.024(4)
C(6) 0.024(3) 0.043(3) 0.055(4) -0.011(2) -0.004(4) 0.005(4)
C(7) 0.036(3) 0.039(3) 0.038(4) 0.013(2) -0.005(3) 0.003(3)

loop_
_atom_type_symbol
_atom_type_description
_atom_type_scat_dispersion_real
_atom_type_scat_dispersion_imag
_atom_type_scat_source
Ir Ir -1.444 7.990
;
International Tables for Crystallography
(1992, Vol. C, Tables 4.2.6.8 and 6.1.1.4)
;
I I -0.474 1.812
;
International Tables for Crystallography
(1992, Vol. C, Tables 4.2.6.8 and 6.1.1.4)
;
S S 0.125 0.123
;
International Tables for Crystallography
(1992, Vol. C, Tables 4.2.6.8 and 6.1.1.4)
;
O O 0.011 0.006
;
International Tables for Crystallography
(1992, Vol. C, Tables 4.2.6.8 and 6.1.1.4)
;
C C 0.003 0.002
;
International Tables for Crystallography
(1992, Vol. C, Tables 4.2.6.8 and 6.1.1.4)
;
H H 0.000 0.000
;
International Tables for Crystallography
(1992, Vol. C, Table 6.1.1.4)
;

loop_
_geom_angle_atom_site_label_1
_geom_angle_atom_site_label_2
_geom_angle_atom_site_label_3
_geom_angle
_geom_angle_publ_flag
I(1) Ir(1) I(2) 92.574(16) yes
I(1) Ir(1) S(1) 91.26(4) yes
I(1) Ir(1) C(1) 121.5(3) yes
I(1) Ir(1) C(2) 155.4(2) yes
I(1) Ir(1) C(3) 131.1(2) yes
I(1) Ir(1) C(4) 96.9(2) yes
I(1) Ir(1) C(5) 92.2(2) yes
I(2) Ir(1) S(1) 89.48(4) yes
I(2) Ir(1) C(1) 93.1(2) yes
I(2) Ir(1) C(2) 100.3(2) yes
I(2) Ir(1) C(3) 136.0(2) yes
I(2) Ir(1) C(4) 155.1(2) yes
I(2) Ir(1) C(5) 119.7(2) yes
S(1) Ir(1) C(1) 146.9(3) yes
S(1) Ir(1) C(2) 109.6(2) yes
S(1) Ir(1) C(3) 93.8(2) yes
S(1) Ir(1) C(4) 113.2(2) yes
S(1) Ir(1) C(5) 150.4(2) yes
C(1) Ir(1) C(2) 37.5(4) yes
C(1) Ir(1) C(3) 62.2(3) yes
C(1) Ir(1) C(4) 62.4(3) yes
C(1) Ir(1) C(5) 37.4(4) yes
C(2) Ir(1) C(3) 37.9(3) yes
C(2) Ir(1) C(4) 63.4(3) yes
C(2) Ir(1) C(5) 63.2(3) yes
C(3) Ir(1) C(4) 37.5(3) yes
C(3) Ir(1) C(5) 62.4(3) yes
C(4) Ir(1) C(5) 37.2(3) yes
Ir(1) S(1) O(1) 115.6(2) yes
Ir(1) S(1) C(6) 107.8(2) yes
Ir(1) S(1) C(7) 116.2(2) yes
O(1) S(1) C(6) 107.6(3) yes
O(1) S(1) C(7) 108.4(3) yes
C(6) S(1) C(7) 99.8(3) yes
Ir(1) C(1) C(2) 71.4(5) yes
Ir(1) C(1) C(5) 71.5(5) yes
C(2) C(1) C(5) 109.4(7) yes
Ir(1) C(2) C(1) 71.1(5) yes
Ir(1) C(2) C(3) 70.0(5) yes
C(1) C(2) C(3) 105.6(8) yes
Ir(1) C(3) C(2) 72.1(5) yes
Ir(1) C(3) C(4) 71.2(5) yes
C(2) C(3) C(4) 109.2(7) yes
Ir(1) C(4) C(3) 71.3(4) yes
Ir(1) C(4) C(5) 72.5(4) yes
C(3) C(4) C(5) 108.3(7) yes
Ir(1) C(5) C(1) 71.1(5) yes
Ir(1) C(5) C(4) 70.3(5) yes
C(1) C(5) C(4) 107.5(8) yes
Ir(1) C(1) H(1) 123.4 no
C(2) C(1) H(1) 125.3 no
C(5) C(1) H(1) 125.3 no
Ir(1) C(2) H(2) 123.4 no
C(1) C(2) H(2) 127.2 no
C(3) C(2) H(2) 127.2 no
Ir(1) C(3) H(3) 123.0 no
C(2) C(3) H(3) 125.4 no
C(4) C(3) H(3) 125.4 no
Ir(1) C(4) H(4) 122.1 no
C(3) C(4) H(4) 125.8 no
C(5) C(4) H(4) 125.9 no
Ir(1) C(5) H(5) 123.9 no
C(1) C(5) H(5) 126.3 no
C(4) C(5) H(5) 126.3 no
S(1) C(6) H(6) 109.5 no
S(1) C(6) H(7) 109.5 no
S(1) C(6) H(8) 109.5 no
H(6) C(6) H(7) 109.5 no
H(6) C(6) H(8) 109.5 no
H(7) C(6) H(8) 109.5 no
S(1) C(7) H(9) 109.5 no
S(1) C(7) H(10) 109.5 no
S(1) C(7) H(11) 109.5 no
H(9) C(7) H(10) 109.5 no
H(9) C(7) H(11) 109.5 no
H(10) C(7) H(11) 109.5 no

loop_
_geom_bond_atom_site_label_1
_geom_bond_atom_site_label_2
_geom_bond_distance
_geom_bond_publ_flag
Ir(1) I(1) 2.6441(5) yes
Ir(1) I(2) 2.6455(4) yes
Ir(1) S(1) 2.2342(16) yes
Ir(1) C(1) 2.139(8) yes
Ir(1) C(2) 2.143(8) yes
Ir(1) C(3) 2.116(9) yes
Ir(1) C(4) 2.115(6) yes
Ir(1) C(5) 2.143(9) yes
S(1) O(1) 1.432(5) yes
S(1) C(6) 1.750(6) yes
S(1) C(7) 1.761(6) yes
C(1) C(2) 1.377(15) yes
C(1) C(5) 1.373(15) yes
C(2) C(3) 1.383(12) yes
C(3) C(4) 1.362(14) yes
C(4) C(5) 1.359(12) yes
C(1) H(1) 0.940 no
C(2) H(2) 0.940 no
C(3) H(3) 0.940 no
C(4) H(4) 0.940 no
C(5) H(5) 0.940 no
C(6) H(6) 0.970 no
C(6) H(7) 0.970 no
C(6) H(8) 0.970 no
C(7) H(9) 0.970 no
C(7) H(10) 0.970 no
C(7) H(11) 0.970 no

loop_
_geom_contact_atom_site_label_1
_geom_contact_atom_site_label_2
_geom_contact_distance
_geom_contact_site_symmetry_2
I(1) O(1) 3.350(4) 1_556
O(1) I(1) 3.350(4) 1_554
O(1) C(6) 3.163(8) 4_764
O(1) C(7) 3.382(8) 4_764
C(4) C(6) 3.483(9) 3_465
C(5) C(6) 3.223(11) 3_465
C(6) O(1) 3.163(8) 4_765
C(6) C(4) 3.483(9) 3_565
C(6) C(5) 3.223(11) 3_565
C(7) O(1) 3.382(8) 4_765
I(1) H(1) 3.047 4_665
I(1) H(2) 3.268 1_556
I(1) H(3) 3.586 2_645
I(1) H(4) 3.588 2_645
I(1) H(7) 3.418 4_765
I(2) H(2) 3.524 4_665
I(2) H(3) 3.155 2_645
I(2) H(4) 3.500 2_644
I(2) H(5) 3.095 4_664
I(2) H(10) 3.077 3_455
S(1) H(7) 3.592 4_764
S(1) H(9) 3.334 4_764
O(1) H(4) 3.053 2_644
O(1) H(7) 2.326 4_764
O(1) H(8) 3.241 4_764
O(1) H(9) 2.546 4_764
O(1) H(10) 3.521 4_764
C(1) H(2) 3.475 4_665
C(1) H(6) 2.984 3_465
C(1) H(8) 3.596 3_465
C(2) H(6) 3.341 3_465
C(2) H(11) 3.138 2_654
C(3) H(6) 3.443 3_465
C(3) H(11) 2.869 2_654
C(4) H(6) 3.212 3_465
C(4) H(7) 3.097 3_465
C(4) H(8) 3.592 3_465
C(5) H(6) 2.902 3_465
C(5) H(7) 3.191 3_465
C(5) H(8) 3.036 3_465
C(5) H(10) 3.591 2_655
C(6) H(5) 3.278 3_565
C(6) H(9) 2.994 4_764
C(7) H(3) 3.498 2_645
C(7) H(6) 3.311 4_765
H(1) I(1) 3.047 4_664
H(1) H(2) 2.781 4_665
H(1) H(5) 3.388 4_664
H(1) H(6) 3.313 3_465
H(2) I(1) 3.268 1_554
H(2) I(2) 3.524 4_664
H(2) C(1) 3.475 4_664
H(2) H(1) 2.781 4_664
H(2) H(11) 3.126 2_654
H(3) I(1) 3.586 2_654
H(3) I(2) 3.155 2_654
H(3) C(7) 3.498 2_654
H(3) H(11) 2.592 2_654
H(4) I(1) 3.588 2_654
H(4) I(2) 3.500 2_655
H(4) O(1) 3.053 2_655
H(4) H(7) 3.147 3_465
H(5) I(2) 3.095 4_665
H(5) C(6) 3.278 3_465
H(5) H(1) 3.388 4_665
H(5) H(6) 3.177 3_465
H(5) H(7) 3.303 3_465
H(5) H(8) 2.824 3_465
H(5) H(10) 2.892 2_655
H(6) C(1) 2.984 3_565
H(6) C(2) 3.341 3_565
H(6) C(3) 3.443 3_565
H(6) C(4) 3.212 3_565
H(6) C(5) 2.902 3_565
H(6) C(7) 3.311 4_764
H(6) H(1) 3.313 3_565
H(6) H(5) 3.177 3_565
H(6) H(9) 2.512 4_764
H(6) H(10) 3.577 4_764
H(6) H(11) 3.437 4_764
H(7) I(1) 3.418 4_764
H(7) S(1) 3.592 4_765
H(7) O(1) 2.326 4_765
H(7) C(4) 3.097 3_565
H(7) C(5) 3.191 3_565
H(7) H(4) 3.147 3_565
H(7) H(5) 3.303 3_565
H(7) H(9) 2.922 4_764
H(7) H(10) 3.389 4_765
H(8) O(1) 3.241 4_765
H(8) C(1) 3.596 3_565
H(8) C(4) 3.592 3_565
H(8) C(5) 3.036 3_565
H(8) H(5) 2.824 3_565
H(8) H(10) 3.007 4_765
H(9) S(1) 3.334 4_765
H(9) O(1) 2.546 4_765
H(9) C(6) 2.994 4_765
H(9) H(6) 2.512 4_765
H(9) H(7) 2.922 4_765
H(10) I(2) 3.077 3_555
H(10) O(1) 3.521 4_765
H(10) C(5) 3.591 2_644
H(10) H(5) 2.892 2_644
H(10) H(6) 3.577 4_765
H(10) H(7) 3.389 4_764
H(10) H(8) 3.007 4_764
H(11) C(2) 3.138 2_645
H(11) C(3) 2.869 2_645
H(11) H(2) 3.126 2_645
H(11) H(3) 2.592 2_645
H(11) H(6) 3.437 4_765

loop_
_geom_torsion_atom_site_label_1
_geom_torsion_atom_site_label_2
_geom_torsion_atom_site_label_3
_geom_torsion_atom_site_label_4
_geom_torsion
I(1) Ir(1) S(1) O(1) 171.0(2)
I(1) Ir(1) S(1) C(6) -68.7(2)
I(1) Ir(1) S(1) C(7) 42.2(2)
I(1) Ir(1) C(1) C(2) 162.2(4)
I(1) Ir(1) C(1) C(5) 43.3(6)
I(1) Ir(1) C(2) C(1) -38.8(8)
I(1) Ir(1) C(2) C(3) 76.5(8)
I(1) Ir(1) C(3) C(2) -147.5(4)
I(1) Ir(1) C(3) C(4) -29.1(5)
I(1) Ir(1) C(4) C(3) 158.4(4)
I(1) Ir(1) C(4) C(5) -84.6(5)
I(1) Ir(1) C(5) C(1) -144.2(5)
I(1) Ir(1) C(5) C(4) 98.5(5)
I(2) Ir(1) S(1) O(1) 78.4(2)
I(2) Ir(1) S(1) C(6) -161.3(2)
I(2) Ir(1) S(1) C(7) -50.3(2)
I(2) Ir(1) C(1) C(2) -102.9(4)
I(2) Ir(1) C(1) C(5) 138.2(5)
I(2) Ir(1) C(2) C(1) 81.6(5)
I(2) Ir(1) C(2) C(3) -163.2(4)
I(2) Ir(1) C(3) C(2) 24.2(6)
I(2) Ir(1) C(3) C(4) 142.6(4)
I(2) Ir(1) C(4) C(3) -90.1(7)
I(2) Ir(1) C(4) C(5) 27.0(10)
I(2) Ir(1) C(5) C(1) -49.9(6)
I(2) Ir(1) C(5) C(4) -167.3(5)
S(1) Ir(1) C(1) C(2) -9.1(7)
S(1) Ir(1) C(1) C(5) -128.0(6)
C(1) Ir(1) S(1) O(1) -16.4(5)
C(1) Ir(1) S(1) C(6) 103.9(5)
C(1) Ir(1) S(1) C(7) -145.2(4)
S(1) Ir(1) C(2) C(1) 174.7(4)
S(1) Ir(1) C(2) C(3) -70.0(5)
C(2) Ir(1) S(1) O(1) -22.3(3)
C(2) Ir(1) S(1) C(6) 98.0(3)
C(2) Ir(1) S(1) C(7) -151.1(3)
S(1) Ir(1) C(3) C(2) 117.5(5)
S(1) Ir(1) C(3) C(4) -124.1(4)
C(3) Ir(1) S(1) O(1) -57.7(3)
C(3) Ir(1) S(1) C(6) 62.6(3)
C(3) Ir(1) S(1) C(7) 173.6(3)
S(1) Ir(1) C(4) C(3) 64.0(5)
S(1) Ir(1) C(4) C(5) -179.0(4)
C(4) Ir(1) S(1) O(1) -91.0(4)
C(4) Ir(1) S(1) C(6) 29.4(4)
C(4) Ir(1) S(1) C(7) 140.3(4)
S(1) Ir(1) C(5) C(1) 119.3(6)
S(1) Ir(1) C(5) C(4) 2.0(8)
C(5) Ir(1) S(1) O(1) -92.3(5)
C(5) Ir(1) S(1) C(6) 28.1(5)
C(5) Ir(1) S(1) C(7) 139.0(5)
C(1) Ir(1) C(2) C(3) 115.3(7)
C(2) Ir(1) C(1) C(5) -118.8(7)
C(1) Ir(1) C(3) C(2) -38.5(5)
C(1) Ir(1) C(3) C(4) 79.9(5)
C(3) Ir(1) C(1) C(2) 38.9(5)
C(3) Ir(1) C(1) C(5) -80.0(5)
C(1) Ir(1) C(4) C(3) -79.5(6)
C(1) Ir(1) C(4) C(5) 37.5(6)
C(4) Ir(1) C(1) C(2) 81.5(5)
C(4) Ir(1) C(1) C(5) -37.3(5)
C(1) Ir(1) C(5) C(4) -117.4(8)
C(5) Ir(1) C(1) C(2) 118.8(7)
C(2) Ir(1) C(3) C(4) 118.4(7)
C(3) Ir(1) C(2) C(1) -115.3(7)
C(2) Ir(1) C(4) C(3) -37.2(5)
C(2) Ir(1) C(4) C(5) 79.9(6)
C(4) Ir(1) C(2) C(1) -78.5(5)
C(4) Ir(1) C(2) C(3) 36.8(5)
C(2) Ir(1) C(5) C(1) 36.7(5)
C(2) Ir(1) C(5) C(4) -80.6(6)
C(5) Ir(1) C(2) C(1) -36.6(5)
C(5) Ir(1) C(2) C(3) 78.7(5)
C(3) Ir(1) C(4) C(5) 117.0(7)
C(4) Ir(1) C(3) C(2) -118.4(7)
C(3) Ir(1) C(5) C(1) 79.6(6)
C(3) Ir(1) C(5) C(4) -37.8(5)
C(5) Ir(1) C(3) C(2) -81.0(5)
C(5) Ir(1) C(3) C(4) 37.5(5)
C(4) Ir(1) C(5) C(1) 117.4(8)
C(5) Ir(1) C(4) C(3) -117.0(7)
Ir(1) C(1) C(2) C(3) -61.9(6)
Ir(1) C(1) C(5) C(4) 61.2(6)
C(2) C(1) C(5) Ir(1) -61.7(6)
C(2) C(1) C(5) C(4) -0.4(10)
C(5) C(1) C(2) Ir(1) 61.7(6)
C(5) C(1) C(2) C(3) -0.2(7)
Ir(1) C(2) C(3) C(4) -61.9(6)
C(1) C(2) C(3) Ir(1) 62.6(6)
C(1) C(2) C(3) C(4) 0.8(9)
Ir(1) C(3) C(4) C(5) -63.5(5)
C(2) C(3) C(4) Ir(1) 62.4(6)
C(2) C(3) C(4) C(5) -1.1(9)
Ir(1) C(4) C(5) C(1) -61.8(6)
C(3) C(4) C(5) Ir(1) 62.7(5)
C(3) C(4) C(5) C(1) 0.9(10)
